data_2240287
loop_
_publ_author_name
'Schwierz, Markus'
'G\"orls, Helmar'
'Imhof, Wolfgang'

_publ_section_title
;
 Crystal structure of 2,2-dichloro-1-(piperidin-1-yl)butane-1,3-dione
;
_journal_issue 1
_journal_name_full 'Acta Crystallographica Section E'
_journal_page_first o19
_journal_paper_doi 10.1107/S2056989014026164
_journal_volume 71
_journal_year 2015
_chemical_formula_iupac 'C9 H13 Cl2 N O2'
_chemical_formula_moiety 'C9 H13 Cl2 N O2'
_chemical_formula_sum 'C9 H13 Cl2 N O2'
_chemical_formula_weight 238.10
_chemical_name_systematic
;
2,2-Dichloro-1-(piperidin-1-yl)butane-1,3-dione
;
_space_group_IT_number 4
_symmetry_cell_setting monoclinic
_symmetry_space_group_name_Hall 'P 2yb'
_symmetry_space_group_name_H-M 'P 1 21 1'
_atom_sites_solution_hydrogens mixed
_atom_sites_solution_primary direct
_atom_sites_solution_secondary difmap
_audit_creation_method SHELXL-97
_cell_angle_alpha 90.00
_cell_angle_beta 100.568(2)
_cell_angle_gamma 90.00
_cell_formula_units_Z 2
_cell_length_a 5.9548(3)
_cell_length_b 10.5510(4)
_cell_length_c 8.5747(3)
_cell_measurement_temperature 133(2)
_cell_volume 529.60(4)
_computing_cell_refinement
;
DENZO (Otwinowski & Minor, 1997)
;
_computing_data_collection
;
COLLECT (Nonius, 1998)
;
_computing_data_reduction
;
DENZO (Otwinowski & Minor, 1997)
;
_computing_molecular_graphics
;
ORTEP-3 for Windows (Farrugia, 2012) and Mercury (Macrae <i>et al.</i>,
2006)
;
_computing_publication_material
;
SHELXL97 (Sheldrick, 2008)
;
_computing_structure_refinement
;
SHELXL97 (Sheldrick, 2008)
;
_computing_structure_solution
;
SHELXS97 (Sheldrick, 2008)
;
_diffrn_ambient_temperature 133(2)
_diffrn_measured_fraction_theta_full 0.998
_diffrn_measured_fraction_theta_max 0.990
_diffrn_measurement_device_type 'Nonius KappaCCD'
_diffrn_measurement_method 'phi- + omega-scan'
_diffrn_radiation_monochromator graphite
_diffrn_radiation_source 'fine-focus sealed tube'
_diffrn_radiation_type MoK\a
_diffrn_radiation_wavelength 0.71073
_diffrn_reflns_av_R_equivalents 0.0300
_diffrn_reflns_av_sigmaI/netI 0.0324
_diffrn_reflns_limit_h_max 7
_diffrn_reflns_limit_h_min -5
_diffrn_reflns_limit_k_max 13
_diffrn_reflns_limit_k_min -13
_diffrn_reflns_limit_l_max 11
_diffrn_reflns_limit_l_min -11
_diffrn_reflns_number 3076
_diffrn_reflns_theta_full 25.00
_diffrn_reflns_theta_max 27.49
_diffrn_reflns_theta_min 2.42
_exptl_absorpt_coefficient_mu 0.586
_exptl_absorpt_correction_T_max 0.7456
_exptl_absorpt_correction_T_min 0.6158
_exptl_absorpt_correction_type multi-scan
_exptl_absorpt_process_details
;
(SADABS; Bruker, 2002)
;
_exptl_crystal_colour colourless
_exptl_crystal_density_diffrn 1.493
_exptl_crystal_density_method 'not measured'
_exptl_crystal_description prism
_exptl_crystal_F_000 248
_exptl_crystal_size_max 0.066
_exptl_crystal_size_mid 0.054
_exptl_crystal_size_min 0.021
_refine_diff_density_max 0.326
_refine_diff_density_min -0.213
_refine_ls_abs_structure_details
;
Flack (1983), 1115 Friedel pairs
;
_refine_ls_abs_structure_Flack 0.08(4)
_refine_ls_extinction_method none
_refine_ls_goodness_of_fit_ref 1.087
_refine_ls_hydrogen_treatment refall
_refine_ls_matrix_type full
_refine_ls_number_parameters 128
_refine_ls_number_reflns 2402
_refine_ls_number_restraints 1
_refine_ls_restrained_S_all 1.087
_refine_ls_R_factor_all 0.0244
_refine_ls_R_factor_gt 0.0239
_refine_ls_shift/su_max 0.001
_refine_ls_shift/su_mean 0.000
_refine_ls_structure_factor_coef Fsqd
_refine_ls_weighting_details 'calc w=1/[\s^2^(Fo^2^)+(0.0215P)^2^+0.1164P] where P=(Fo^2^+2Fc^2^)/3'
_refine_ls_weighting_scheme calc
_refine_ls_wR_factor_gt 0.0587
_refine_ls_wR_factor_ref 0.0592
_reflns_number_gt 2085
_reflns_number_total 2402
_reflns_threshold_expression I>2sigma(I)
_cod_data_source_file hg5420sup1.cif
_cod_data_source_block I
_cod_original_sg_symbol_H-M 'P 21'
_cod_database_code 2240287
_cod_database_fobs_code 2240287

loop_
_symmetry_equiv_pos_as_xyz
'x, y, z'
'-x, y+1/2, -z'

loop_
_atom_site_type_symbol
_atom_site_label
_atom_site_fract_x
_atom_site_fract_y
_atom_site_fract_z
_atom_site_U_iso_or_equiv
_atom_site_adp_type
_atom_site_calc_flag
_atom_site_refinement_flags
_atom_site_occupancy
_atom_site_symmetry_multiplicity
Cl Cl1 1.44673(6) 0.94886(3) 0.75108(4) 0.01711(9) Uani d . 1 1
Cl Cl2 0.97291(6) 1.00243(3) 0.62597(4) 0.01824(9) Uani d . 1 1
O O1 0.9936(2) 1.00543(12) 0.95581(13) 0.0203(2) Uani d . 1 1
O O2 1.2365(2) 0.72093(11) 0.60201(14) 0.0228(3) Uani d . 1 1
N N1 1.2241(2) 0.83853(12) 1.03862(15) 0.0149(3) Uani d . 1 1
C C1 1.3935(3) 0.73987(14) 1.02007(18) 0.0156(3) Uani d . 1 1
H H1A 1.4037 0.7314 0.9066 0.019 Uiso calc R 1 1
H H1B 1.3440 0.6574 1.0572 0.019 Uiso calc R 1 1
C C2 1.6274(3) 0.77486(15) 1.11579(19) 0.0183(3) Uani d . 1 1
H H2A 1.6857 0.8511 1.0689 0.022 Uiso calc R 1 1
H H2B 1.7358 0.7046 1.1101 0.022 Uiso calc R 1 1
C C3 1.6153(3) 0.80114(17) 1.28938(19) 0.0211(3) Uani d . 1 1
H H3A 1.5787 0.7217 1.3409 0.025 Uiso calc R 1 1
H H3B 1.7656 0.8316 1.3458 0.025 Uiso calc R 1 1
C C4 1.4336(3) 0.90029(16) 1.30135(19) 0.0208(3) Uani d . 1 1
H H4A 1.4784 0.9824 1.2603 0.025 Uiso calc R 1 1
H H4B 1.4203 0.9120 1.4139 0.025 Uiso calc R 1 1
C C5 1.2036(3) 0.85828(15) 1.20554(18) 0.0183(3) Uani d . 1 1
H H5A 1.1546 0.7785 1.2501 0.022 Uiso calc R 1 1
H H5B 1.0867 0.9238 1.2120 0.022 Uiso calc R 1 1
C C6 1.1183(3) 0.91946(13) 0.92819(18) 0.0140(3) Uani d . 1 1
C C7 1.1618(3) 0.90173(14) 0.75549(18) 0.0145(3) Uani d . 1 1
C C8 1.1108(3) 0.76732(14) 0.68101(18) 0.0160(3) Uani d . 1 1
C C9 0.8979(3) 0.70565(15) 0.7144(2) 0.0202(3) Uani d . 1 1
H H9D 0.8409 0.6448 0.6300 0.030 Uiso calc R 1 1
H H9C 0.7814 0.7705 0.7187 0.030 Uiso calc R 1 1
H H9B 0.9321 0.6613 0.8164 0.030 Uiso calc R 1 1

loop_
_atom_site_aniso_label
_atom_site_aniso_U_11
_atom_site_aniso_U_22
_atom_site_aniso_U_33
_atom_site_aniso_U_12
_atom_site_aniso_U_13
_atom_site_aniso_U_23
Cl1 0.01400(17) 0.01793(17) 0.02027(18) -0.00249(13) 0.00546(13) -0.00093(14)
Cl2 0.01831(18) 0.01753(16) 0.01794(17) 0.00204(14) 0.00086(13) 0.00373(14)
O1 0.0207(6) 0.0196(5) 0.0218(5) 0.0062(5) 0.0069(5) -0.0008(5)
O2 0.0234(6) 0.0232(6) 0.0229(6) -0.0011(5) 0.0071(5) -0.0076(5)
N1 0.0130(6) 0.0157(6) 0.0162(6) 0.0009(5) 0.0030(5) 0.0001(5)
C1 0.0147(7) 0.0140(7) 0.0177(8) 0.0028(6) 0.0020(6) -0.0007(5)
C2 0.0133(7) 0.0199(7) 0.0212(8) 0.0014(6) 0.0019(6) 0.0002(6)
C3 0.0184(8) 0.0259(8) 0.0178(8) -0.0008(6) -0.0001(6) 0.0001(6)
C4 0.0226(9) 0.0232(8) 0.0171(7) -0.0012(7) 0.0050(6) -0.0035(6)
C5 0.0179(8) 0.0221(8) 0.0160(7) 0.0006(6) 0.0062(6) 0.0011(6)
C6 0.0101(7) 0.0151(7) 0.0169(7) -0.0040(5) 0.0026(6) -0.0014(5)
C7 0.0115(7) 0.0153(7) 0.0172(7) -0.0009(6) 0.0041(6) 0.0009(6)
C8 0.0169(8) 0.0148(7) 0.0152(7) 0.0004(6) 0.0001(6) 0.0008(6)
C9 0.0187(8) 0.0177(7) 0.0246(8) -0.0040(7) 0.0047(7) -0.0016(6)

loop_
_atom_type_symbol
_atom_type_description
_atom_type_scat_dispersion_real
_atom_type_scat_dispersion_imag
_atom_type_scat_source
C C 0.0033 0.0016 'International Tables Vol C Tables 4.2.6.8 and 6.1.1.4'
H H 0.0000 0.0000 'International Tables Vol C Tables 4.2.6.8 and 6.1.1.4'
N N 0.0061 0.0033 'International Tables Vol C Tables 4.2.6.8 and 6.1.1.4'
O O 0.0106 0.0060 'International Tables Vol C Tables 4.2.6.8 and 6.1.1.4'
Cl Cl 0.1484 0.1585 'International Tables Vol C Tables 4.2.6.8 and 6.1.1.4'

loop_
_geom_angle_atom_site_label_1
_geom_angle_atom_site_label_2
_geom_angle_atom_site_label_3
_geom_angle
C6 N1 C5 118.90(12)
C6 N1 C1 127.81(13)
C5 N1 C1 112.57(12)
N1 C1 C2 110.19(12)
N1 C1 H1A 109.6
C2 C1 H1A 109.6
N1 C1 H1B 109.6
C2 C1 H1B 109.6
H1A C1 H1B 108.1
C1 C2 C3 111.45(13)
C1 C2 H2A 109.3
C3 C2 H2A 109.3
C1 C2 H2B 109.3
C3 C2 H2B 109.3
H2A C2 H2B 108.0
C4 C3 C2 110.58(13)
C4 C3 H3A 109.5
C2 C3 H3A 109.5
C4 C3 H3B 109.5
C2 C3 H3B 109.5
H3A C3 H3B 108.1
C3 C4 C5 110.03(14)
C3 C4 H4A 109.7
C5 C4 H4A 109.7
C3 C4 H4B 109.7
C5 C4 H4B 109.7
H4A C4 H4B 108.2
N1 C5 C4 109.73(13)
N1 C5 H5A 109.7
C4 C5 H5A 109.7
N1 C5 H5B 109.7
C4 C5 H5B 109.7
H5A C5 H5B 108.2
O1 C6 N1 123.93(14)
O1 C6 C7 119.03(13)
N1 C6 C7 117.04(12)
C6 C7 C8 116.30(12)
C6 C7 Cl1 108.20(10)
C8 C7 Cl1 111.13(11)
C6 C7 Cl2 108.94(10)
C8 C7 Cl2 103.51(10)
Cl1 C7 Cl2 108.45(8)
O2 C8 C9 124.54(14)
O2 C8 C7 120.38(14)
C9 C8 C7 115.07(13)
C8 C9 H9D 109.5
C8 C9 H9C 109.5
H9D C9 H9C 109.5
C8 C9 H9B 109.5
H9D C9 H9B 109.5
H9C C9 H9B 109.5

loop_
_geom_bond_atom_site_label_1
_geom_bond_atom_site_label_2
_geom_bond_distance
Cl1 C7 1.7752(16)
Cl2 C7 1.7802(15)
O1 C6 1.2226(19)
O2 C8 1.202(2)
N1 C6 1.3431(19)
N1 C5 1.4734(19)
N1 C1 1.4782(19)
C1 C2 1.527(2)
C1 H1A 0.9900
C1 H1B 0.9900
C2 C3 1.529(2)
C2 H2A 0.9900
C2 H2B 0.9900
C3 C4 1.522(2)
C3 H3A 0.9900
C3 H3B 0.9900
C4 C5 1.528(2)
C4 H4A 0.9900
C4 H4B 0.9900
C5 H5A 0.9900
C5 H5B 0.9900
C6 C7 1.561(2)
C7 C8 1.562(2)
C8 C9 1.499(2)
C9 H9D 0.9800
C9 H9C 0.9800
C9 H9B 0.9800

loop_
_geom_hbond_atom_site_label_D
_geom_hbond_atom_site_label_H
_geom_hbond_atom_site_label_A
_geom_hbond_site_symmetry_A
_geom_hbond_distance_DH
_geom_hbond_distance_HA
_geom_hbond_distance_DA
_geom_hbond_angle_DHA
_geom_hbond_publ_flag
C1 H1A O1 2_747 0.99 2.558 3.413(2) 145 yes
C9 H9C O1 2_747 0.98 2.529 3.494(2) 168 yes
C9 H9C Cl1 1_455 0.98 2.79 3.770(2) 176 yes
